data_4306510
loop_
_publ_author_name
'Hong-Ling Gao'
'Bin Zhao'
'Xiao-Qing Zhao'
'You Song'
'Peng Cheng'
'Dai-Zheng Liao'
'Shi-Ping Yan'

_publ_section_title
;
Structures and Magnetic Properties of Ferromagnetic Coupling 2D Ln-M
Heterometallic Coordination Polymers (Ln = Ho, Er; M = Mn, Zn)
;
_journal_name_full 'Inorganic Chemistry'
_journal_page_first 11057
_journal_page_last 11061
_journal_paper_doi 10.1021/ic801332a
_journal_volume 47
_journal_year 2008
_chemical_formula_sum 'C42 H77 Er2 Mn3 N3 O59.5'
_chemical_formula_weight 2117.44
_chemical_name_systematic
; 
 ? 
;
_space_group_IT_number 148
_symmetry_cell_setting rhombohedral
_symmetry_space_group_name_Hall '-R 3'
_symmetry_space_group_name_H-M 'R -3 :H'
_atom_sites_solution_hydrogens geom
_atom_sites_solution_primary direct
_atom_sites_solution_secondary difmap
_audit_creation_method SHELXL-97
_cell_angle_alpha 90.00
_cell_angle_beta 90.00
_cell_angle_gamma 120.00
_cell_formula_units_Z 3
_cell_length_a 14.453(3)
_cell_length_b 14.453(3)
_cell_length_c 34.208(12)
_cell_measurement_reflns_used 797
_cell_measurement_temperature 293(2)
_cell_measurement_theta_max 21.51
_cell_measurement_theta_min 3.34
_cell_volume 6188(3)
_computing_cell_refinement 'Bruker SMART'
_computing_data_collection 'Bruker SMART'
_computing_data_reduction 'Bruker SAINT'
_computing_molecular_graphics 'Bruker SHELXTL'
_computing_publication_material 'Bruker SHELXTL'
_computing_structure_refinement 'SHELXL-97 (Sheldrick, 1997)'
_computing_structure_solution 'SHELXS-97 (Sheldrick, 1990)'
_diffrn_ambient_temperature 293(2)
_diffrn_measured_fraction_theta_full 0.998
_diffrn_measured_fraction_theta_max 0.998
_diffrn_measurement_device_type 'CCD area detector'
_diffrn_measurement_method 'phi and omega scans'
_diffrn_radiation_monochromator graphite
_diffrn_radiation_source 'fine-focus sealed tube'
_diffrn_radiation_type MoK\a
_diffrn_radiation_wavelength 0.71073
_diffrn_reflns_av_R_equivalents 0.0830
_diffrn_reflns_av_sigmaI/netI 0.0764
_diffrn_reflns_limit_h_max 18
_diffrn_reflns_limit_h_min -9
_diffrn_reflns_limit_k_max 17
_diffrn_reflns_limit_k_min -18
_diffrn_reflns_limit_l_max 42
_diffrn_reflns_limit_l_min -42
_diffrn_reflns_number 11892
_diffrn_reflns_theta_full 26.43
_diffrn_reflns_theta_max 26.43
_diffrn_reflns_theta_min 1.73
_exptl_absorpt_coefficient_mu 2.571
_exptl_absorpt_correction_T_max 1.000000
_exptl_absorpt_correction_T_min 0.705629
_exptl_absorpt_correction_type multi-scan
_exptl_absorpt_process_details SADABS
_exptl_crystal_density_diffrn 1.705
_exptl_crystal_density_meas ?
_exptl_crystal_density_method 'not measured'
_exptl_crystal_F_000 3174
_exptl_crystal_size_max 0.22
_exptl_crystal_size_mid 0.18
_exptl_crystal_size_min 0.12
_refine_diff_density_max 0.975
_refine_diff_density_min -0.583
_refine_diff_density_rms 0.174
_refine_ls_extinction_coef 0.00033(8)
_refine_ls_extinction_expression Fc^*^=kFc[1+0.001xFc^2^\l^3^/sin(2\q)]^-1/4^
_refine_ls_extinction_method SHELXL
_refine_ls_goodness_of_fit_ref 1.102
_refine_ls_hydrogen_treatment constr
_refine_ls_matrix_type full
_refine_ls_number_parameters 189
_refine_ls_number_reflns 2835
_refine_ls_number_restraints 36
_refine_ls_restrained_S_all 1.099
_refine_ls_R_factor_all 0.0763
_refine_ls_R_factor_gt 0.0472
_refine_ls_shift/su_max 0.000
_refine_ls_shift/su_mean 0.000
_refine_ls_structure_factor_coef Fsqd
_refine_ls_weighting_details 'calc w=1/[\s^2^(Fo^2^)+(0.0789P)^2^+0.0000P] where P=(Fo^2^+2Fc^2^)/3'
_refine_ls_weighting_scheme calc
_refine_ls_wR_factor_gt 0.1211
_refine_ls_wR_factor_ref 0.1421
_reflns_number_gt 2171
_reflns_number_total 2835
_reflns_threshold_expression >2sigma(I)
_cod_data_source_file ic801332a_si_001_1.cif
_cod_data_source_block Er-Mn
_cod_depositor_comments
;
The following automatic conversions were performed:
'_symmetry_cell_setting' value 'Rhombohedral' changed to 'rhombohedral'
according to '/home/saulius/struct/CIF-dictionaries/cif_core.dic'
dictionary named 'cif_core.dic' version 2.4.1 from
2010-06-29.

'_exptl_absorpt_correction_type' value 'MULTI-SCAN' changed
to 'multi-scan' according to
'/home/saulius/struct/CIF-dictionaries/cif_core.dic' dictionary named
'cif_core.dic' version 2.4.1 from 2010-06-29.

Automatic conversion script
Id: cif_fix_enum 1527 2010-12-29 10:47:43Z saulius 

The following automatic conversions were performed:

'_exptl_crystal_density_meas' value 'NONE' was changed to '?' - the
value is perceived as not measured.

Automatic conversion script
Id: cif_fix_values 3008 2015-01-20 13:52:24Z robertas 

The following automatic conversions were performed:

'_refine_ls_hydrogen_treatment' value 'constra' was replaced with the
value 'constr' as specified in the replacement file
'src/cod-tools/trunk/data/replacement-values/replacement_values.lst'.

Automatic conversion script
Id: cif_fix_values 5376 2017-05-30 11:51:03Z andrius 
;
_cod_original_sg_symbol_H-M 'R -3'
_cod_database_code 4306510

loop_
_symmetry_equiv_pos_as_xyz
'x, y, z'
'-y, x-y, z'
'-x+y, -x, z'
'x+2/3, y+1/3, z+1/3'
'-y+2/3, x-y+1/3, z+1/3'
'-x+y+2/3, -x+1/3, z+1/3'
'x+1/3, y+2/3, z+2/3'
'-y+1/3, x-y+2/3, z+2/3'
'-x+y+1/3, -x+2/3, z+2/3'
'-x, -y, -z'
'y, -x+y, -z'
'x-y, x, -z'
'-x+2/3, -y+1/3, -z+1/3'
'y+2/3, -x+y+1/3, -z+1/3'
'x-y+2/3, x+1/3, -z+1/3'
'-x+1/3, -y+2/3, -z+2/3'
'y+1/3, -x+y+2/3, -z+2/3'
'x-y+1/3, x+2/3, -z+2/3'

loop_
_atom_site_label
_atom_site_type_symbol
_atom_site_fract_x
_atom_site_fract_y
_atom_site_fract_z
_atom_site_U_iso_or_equiv
_atom_site_adp_type
_atom_site_occupancy
_atom_site_symmetry_multiplicity
_atom_site_calc_flag
_atom_site_refinement_flags
_atom_site_disorder_assembly
_atom_site_disorder_group
Er1 Er 0.6667 0.3333 0.113994(16) 0.0227(2) Uani 1 3 d S . .
Mn1 Mn 1.0000 0.5000 0.0000 0.0532(6) Uani 1 2 d S . .
N1 N 0.7473(4) 0.2183(4) 0.11153(15) 0.0227(12) Uani 1 1 d . . .
O1 O 0.8028(4) 0.3805(4) 0.06561(14) 0.0323(11) Uani 1 1 d . . .
O2 O 0.9278(5) 0.3585(5) 0.03561(17) 0.0512(16) Uani 1 1 d . . .
O3 O 0.6003(4) 0.1917(4) 0.16134(14) 0.0299(11) Uani 1 1 d . . .
O4 O 0.5792(5) 0.0375(5) 0.18304(19) 0.0558(17) Uani 1 1 d . . .
O5 O 0.8848(4) 0.0289(4) 0.10534(16) 0.0416(14) Uani 1 1 d . . .
H5 H 0.8543 -0.0228 0.1199 0.062 Uiso 1 1 calc R . .
C1 C 0.8552(6) 0.3340(5) 0.0602(2) 0.0299(16) Uani 1 1 d . . .
C2 C 0.8260(5) 0.2382(5) 0.08613(19) 0.0267(15) Uani 1 1 d . . .
C3 C 0.8727(6) 0.1759(6) 0.0834(2) 0.0321(16) Uani 1 1 d . . .
H3 H 0.9277 0.1928 0.0657 0.039 Uiso 1 1 calc R . .
C4 C 0.8369(6) 0.0877(6) 0.1074(2) 0.0308(16) Uani 1 1 d . . .
C5 C 0.7535(5) 0.0648(5) 0.1340(2) 0.0283(15) Uani 1 1 d . . .
H5A H 0.7275 0.0061 0.1506 0.034 Uiso 1 1 calc R . .
C6 C 0.7121(5) 0.1323(5) 0.13466(18) 0.0232(14) Uani 1 1 d . . .
C7 C 0.6235(5) 0.1176(5) 0.1623(2) 0.0288(16) Uani 1 1 d . . .
O6 O 1.1482(7) 0.4896(7) -0.0016(2) 0.091(3) Uani 1 1 d . . .
O7 O 1.0563(8) 0.5945(7) 0.0537(3) 0.111(3) Uani 1 1 d . . .
O8 O 0.3333 0.6667 0.0367(6) 0.141(7) Uani 1 3 d SU . .
O9 O 0.1853(10) 0.3643(12) 0.0699(5) 0.208(7) Uani 1 1 d U . .
O10 O 0.1025(15) 0.5093(16) 0.1244(5) 0.104(6) Uani 0.50 1 d PU . .
O11 O 0.3333 0.6667 0.1148(11) 0.320(19) Uani 1 3 d SU . .
O12 O 0.102(3) 0.275(2) 0.0092(7) 0.224(17) Uani 0.50 1 d PU . .
O13 O 0.075(4) 0.149(4) 0.0263(8) 0.144(18) Uani 0.25 1 d PU . .

loop_
_atom_site_aniso_label
_atom_site_aniso_U_11
_atom_site_aniso_U_22
_atom_site_aniso_U_33
_atom_site_aniso_U_23
_atom_site_aniso_U_13
_atom_site_aniso_U_12
Er1 0.0208(2) 0.0208(2) 0.0264(3) 0.000 0.000 0.01040(12)
Mn1 0.0641(13) 0.0482(11) 0.0595(13) 0.0331(10) 0.0386(10) 0.0372(10)
N1 0.021(3) 0.020(3) 0.025(3) 0.004(2) 0.005(2) 0.009(2)
O1 0.035(3) 0.031(3) 0.037(3) 0.014(2) 0.012(2) 0.021(2)
O2 0.054(4) 0.049(3) 0.063(4) 0.033(3) 0.038(3) 0.036(3)
O3 0.028(3) 0.029(3) 0.036(3) 0.006(2) 0.009(2) 0.016(2)
O4 0.060(4) 0.043(3) 0.072(4) 0.033(3) 0.037(3) 0.032(3)
O5 0.052(4) 0.048(3) 0.044(3) 0.020(3) 0.018(3) 0.040(3)
C1 0.026(4) 0.028(4) 0.035(4) 0.007(3) 0.006(3) 0.013(3)
C2 0.023(3) 0.031(4) 0.025(4) 0.005(3) 0.007(3) 0.013(3)
C3 0.032(4) 0.034(4) 0.035(4) 0.008(3) 0.009(3) 0.021(3)
C4 0.033(4) 0.036(4) 0.032(4) 0.003(3) 0.000(3) 0.024(3)
C5 0.029(4) 0.029(4) 0.027(4) 0.010(3) 0.004(3) 0.014(3)
C6 0.026(3) 0.025(3) 0.016(3) 0.005(3) 0.004(3) 0.011(3)
C7 0.029(4) 0.026(4) 0.026(4) 0.006(3) 0.008(3) 0.010(3)
O6 0.085(5) 0.106(7) 0.114(6) 0.056(5) 0.053(5) 0.071(5)
O7 0.140(8) 0.069(5) 0.097(7) -0.019(5) 0.031(6) 0.031(6)
O8 0.136(10) 0.136(10) 0.150(17) 0.000 0.000 0.068(5)
O9 0.108(9) 0.220(15) 0.303(18) 0.138(13) 0.065(11) 0.087(10)
O10 0.103(14) 0.128(16) 0.102(13) -0.016(11) 0.005(11) 0.074(13)
O11 0.36(3) 0.36(3) 0.25(3) 0.000 0.000 0.178(14)
O12 0.44(5) 0.21(3) 0.14(2) 0.114(19) 0.18(3) 0.25(3)
O13 0.24(5) 0.27(5) 0.037(17) -0.04(2) -0.02(2) 0.21(4)

loop_
_atom_type_symbol
_atom_type_description
_atom_type_scat_dispersion_real
_atom_type_scat_dispersion_imag
_atom_type_scat_source
C C 0.0033 0.0016 'International Tables Vol C Tables 4.2.6.8 and 6.1.1.4'
H H 0.0000 0.0000 'International Tables Vol C Tables 4.2.6.8 and 6.1.1.4'
N N 0.0061 0.0033 'International Tables Vol C Tables 4.2.6.8 and 6.1.1.4'
O O 0.0106 0.0060 'International Tables Vol C Tables 4.2.6.8 and 6.1.1.4'
Mn Mn 0.3368 0.7283 'International Tables Vol C Tables 4.2.6.8 and 6.1.1.4'
Er Er -0.2586 4.9576 'International Tables Vol C Tables 4.2.6.8 and 6.1.1.4'

loop_
_geom_angle_atom_site_label_1
_geom_angle_atom_site_label_2
_geom_angle_atom_site_label_3
_geom_angle
_geom_angle_site_symmetry_1
_geom_angle_site_symmetry_3
_geom_angle_publ_flag
O1 Er1 O1 77.50(19) . 3_665 ?
O1 Er1 O1 77.50(19) . 2_655 ?
O1 Er1 O1 77.50(19) 3_665 2_655 ?
O1 Er1 O3 86.79(17) . 2_655 ?
O1 Er1 O3 145.49(16) 3_665 2_655 ?
O1 Er1 O3 129.02(15) 2_655 2_655 ?
O1 Er1 O3 129.02(15) . . ?
O1 Er1 O3 86.79(17) 3_665 . ?
O1 Er1 O3 145.49(16) 2_655 . ?
O3 Er1 O3 79.53(17) 2_655 . ?
O1 Er1 O3 145.49(16) . 3_665 ?
O1 Er1 O3 129.02(15) 3_665 3_665 ?
O1 Er1 O3 86.79(17) 2_655 3_665 ?
O3 Er1 O3 79.53(17) 2_655 3_665 ?
O3 Er1 O3 79.53(17) . 3_665 ?
O1 Er1 N1 64.52(16) . . ?
O1 Er1 N1 70.28(17) 3_665 . ?
O1 Er1 N1 134.16(17) 2_655 . ?
O3 Er1 N1 75.24(17) 2_655 . ?
O3 Er1 N1 64.52(16) . . ?
O3 Er1 N1 138.96(17) 3_665 . ?
O1 Er1 N1 70.28(17) . 2_655 ?
O1 Er1 N1 134.16(17) 3_665 2_655 ?
O1 Er1 N1 64.52(16) 2_655 2_655 ?
O3 Er1 N1 64.52(16) 2_655 2_655 ?
O3 Er1 N1 138.96(17) . 2_655 ?
O3 Er1 N1 75.24(17) 3_665 2_655 ?
N1 Er1 N1 119.884(15) . 2_655 ?
O1 Er1 N1 134.16(17) . 3_665 ?
O1 Er1 N1 64.52(16) 3_665 3_665 ?
O1 Er1 N1 70.28(17) 2_655 3_665 ?
O3 Er1 N1 138.96(17) 2_655 3_665 ?
O3 Er1 N1 75.24(17) . 3_665 ?
O3 Er1 N1 64.52(16) 3_665 3_665 ?
N1 Er1 N1 119.884(15) . 3_665 ?
N1 Er1 N1 119.884(14) 2_655 3_665 ?
O2 Mn1 O2 180.0(3) . 10_765 ?
O2 Mn1 O7 88.3(3) . . ?
O2 Mn1 O7 91.7(3) 10_765 . ?
O2 Mn1 O7 91.7(3) . 10_765 ?
O2 Mn1 O7 88.3(3) 10_765 10_765 ?
O7 Mn1 O7 180.0(5) . 10_765 ?
O2 Mn1 O6 88.6(2) . . ?
O2 Mn1 O6 91.4(2) 10_765 . ?
O7 Mn1 O6 89.5(4) . . ?
O7 Mn1 O6 90.5(4) 10_765 . ?
O2 Mn1 O6 91.4(2) . 10_765 ?
O2 Mn1 O6 88.6(2) 10_765 10_765 ?
O7 Mn1 O6 90.5(4) . 10_765 ?
O7 Mn1 O6 89.5(4) 10_765 10_765 ?
O6 Mn1 O6 180.0 . 10_765 ?
C6 N1 C2 117.9(5) . . ?
C6 N1 Er1 121.1(4) . . ?
C2 N1 Er1 120.9(4) . . ?
C1 O1 Er1 125.5(4) . . ?
C1 O2 Mn1 126.1(5) . . ?
C7 O3 Er1 125.0(4) . . ?
C4 O5 H5 109.5 . . ?
O2 C1 O1 126.5(6) . . ?
O2 C1 C2 117.5(6) . . ?
O1 C1 C2 116.0(6) . . ?
N1 C2 C3 123.1(6) . . ?
N1 C2 C1 113.1(6) . . ?
C3 C2 C1 123.9(6) . . ?
C2 C3 C4 119.0(7) . . ?
C2 C3 H3 120.5 . . ?
C4 C3 H3 120.5 . . ?
O5 C4 C3 118.7(6) . . ?
O5 C4 C5 122.5(6) . . ?
C3 C4 C5 118.8(6) . . ?
C6 C5 C4 117.8(6) . . ?
C6 C5 H5A 121.1 . . ?
C4 C5 H5A 121.1 . . ?
N1 C6 C5 123.4(6) . . ?
N1 C6 C7 113.6(6) . . ?
C5 C6 C7 123.1(6) . . ?
O4 C7 O3 125.1(6) . . ?
O4 C7 C6 119.8(6) . . ?
O3 C7 C6 115.1(6) . . ?

loop_
_geom_bond_atom_site_label_1
_geom_bond_atom_site_label_2
_geom_bond_distance
_geom_bond_site_symmetry_2
_geom_bond_publ_flag
Er1 O1 2.395(5) . ?
Er1 O1 2.395(5) 3_665 ?
Er1 O1 2.395(5) 2_655 ?
Er1 O3 2.403(5) 2_655 ?
Er1 O3 2.403(5) . ?
Er1 O3 2.403(5) 3_665 ?
Er1 N1 2.463(5) . ?
Er1 N1 2.463(5) 2_655 ?
Er1 N1 2.463(5) 3_665 ?
Mn1 O2 2.150(5) . ?
Mn1 O2 2.150(5) 10_765 ?
Mn1 O7 2.190(8) . ?
Mn1 O7 2.190(8) 10_765 ?
Mn1 O6 2.222(7) . ?
Mn1 O6 2.222(7) 10_765 ?
N1 C6 1.340(8) . ?
N1 C2 1.344(8) . ?
O1 C1 1.251(8) . ?
O2 C1 1.251(8) . ?
O3 C7 1.271(8) . ?
O4 C7 1.230(8) . ?
O5 C4 1.340(8) . ?
O5 H5 0.8200 . ?
C1 C2 1.516(9) . ?
C2 C3 1.371(10) . ?
C3 C4 1.380(10) . ?
C3 H3 0.9300 . ?
C4 C5 1.412(10) . ?
C5 C6 1.377(9) . ?
C5 H5A 0.9300 . ?
C6 C7 1.519(9) . ?
O12 O13 1.77(5) . ?

loop_
_geom_torsion_atom_site_label_1
_geom_torsion_atom_site_label_2
_geom_torsion_atom_site_label_3
_geom_torsion_atom_site_label_4
_geom_torsion
_geom_torsion_site_symmetry_1
_geom_torsion_site_symmetry_2
_geom_torsion_site_symmetry_3
_geom_torsion_site_symmetry_4
_geom_torsion_publ_flag
O1 Er1 N1 C6 -176.7(5) . . . . ?
O1 Er1 N1 C6 -91.6(5) 3_665 . . . ?
O1 Er1 N1 C6 -139.6(4) 2_655 . . . ?
O3 Er1 N1 C6 89.7(5) 2_655 . . . ?
O3 Er1 N1 C6 4.5(4) . . . . ?
O3 Er1 N1 C6 35.8(6) 3_665 . . . ?
N1 Er1 N1 C6 138.1(4) 2_655 . . . ?
N1 Er1 N1 C6 -48.7(6) 3_665 . . . ?
O1 Er1 N1 C2 1.4(5) . . . . ?
O1 Er1 N1 C2 86.6(5) 3_665 . . . ?
O1 Er1 N1 C2 38.5(6) 2_655 . . . ?
O3 Er1 N1 C2 -92.1(5) 2_655 . . . ?
O3 Er1 N1 C2 -177.4(5) . . . . ?
O3 Er1 N1 C2 -146.1(4) 3_665 . . . ?
N1 Er1 N1 C2 -43.8(6) 2_655 . . . ?
N1 Er1 N1 C2 129.4(4) 3_665 . . . ?
O1 Er1 O1 C1 -75.7(7) 3_665 . . . ?
O1 Er1 O1 C1 -155.4(6) 2_655 . . . ?
O3 Er1 O1 C1 73.4(6) 2_655 . . . ?
O3 Er1 O1 C1 -0.4(7) . . . . ?
O3 Er1 O1 C1 139.6(5) 3_665 . . . ?
N1 Er1 O1 C1 -1.8(5) . . . . ?
N1 Er1 O1 C1 137.4(6) 2_655 . . . ?
N1 Er1 O1 C1 -109.6(6) 3_665 . . . ?
O2 Mn1 O2 C1 -144(100) 10_765 . . . ?
O7 Mn1 O2 C1 62.4(7) . . . . ?
O7 Mn1 O2 C1 -117.6(7) 10_765 . . . ?
O6 Mn1 O2 C1 152.0(7) . . . . ?
O6 Mn1 O2 C1 -28.0(7) 10_765 . . . ?
O1 Er1 O3 C7 -8.9(6) . . . . ?
O1 Er1 O3 C7 62.1(5) 3_665 . . . ?
O1 Er1 O3 C7 124.5(5) 2_655 . . . ?
O3 Er1 O3 C7 -86.0(6) 2_655 . . . ?
O3 Er1 O3 C7 -167.2(6) 3_665 . . . ?
N1 Er1 O3 C7 -7.5(5) . . . . ?
N1 Er1 O3 C7 -114.6(5) 2_655 . . . ?
N1 Er1 O3 C7 126.6(6) 3_665 . . . ?
Mn1 O2 C1 O1 8.7(12) . . . . ?
Mn1 O2 C1 C2 -171.9(5) . . . . ?
Er1 O1 C1 O2 -178.7(6) . . . . ?
Er1 O1 C1 C2 1.9(9) . . . . ?
C6 N1 C2 C3 -1.2(10) . . . . ?
Er1 N1 C2 C3 -179.4(5) . . . . ?
C6 N1 C2 C1 177.1(6) . . . . ?
Er1 N1 C2 C1 -1.0(8) . . . . ?
O2 C1 C2 N1 -179.9(7) . . . . ?
O1 C1 C2 N1 -0.5(9) . . . . ?
O2 C1 C2 C3 -1.6(11) . . . . ?
O1 C1 C2 C3 177.9(7) . . . . ?
N1 C2 C3 C4 0.9(11) . . . . ?
C1 C2 C3 C4 -177.3(7) . . . . ?
C2 C3 C4 O5 -178.2(7) . . . . ?
C2 C3 C4 C5 -0.2(11) . . . . ?
O5 C4 C5 C6 177.9(7) . . . . ?
C3 C4 C5 C6 0.0(10) . . . . ?
C2 N1 C6 C5 1.0(10) . . . . ?
Er1 N1 C6 C5 179.2(5) . . . . ?
C2 N1 C6 C7 179.8(6) . . . . ?
Er1 N1 C6 C7 -2.1(7) . . . . ?
C4 C5 C6 N1 -0.4(10) . . . . ?
C4 C5 C6 C7 -179.1(6) . . . . ?
Er1 O3 C7 O4 -169.7(6) . . . . ?
Er1 O3 C7 C6 9.2(8) . . . . ?
N1 C6 C7 O4 174.8(7) . . . . ?
C5 C6 C7 O4 -6.5(11) . . . . ?
N1 C6 C7 O3 -4.2(9) . . . . ?
C5 C6 C7 O3 174.6(6) . . . . ?
